data_2205666
loop_
_publ_author_name
'Boonwasana Jindawong'
'Suchada Chantrapromma'
'Hoong-Kun Fun'
'Xiao-Lan Yu'
'Chatchanok Karalai'

_publ_section_title
;
 4(4'-Hydroxy-3'-methoxystyryl)-1-methylpyridinium
 4-bromobenzenesulfonate
;
_journal_issue 5
_journal_name_full 'Acta Crystallographica Section E'
_journal_page_first o1340
_journal_page_last o1342
_journal_paper_doi 10.1107/S1600536805011086
_journal_volume 61
_journal_year 2005
_chemical_formula_moiety 'C15 H16 N O2 1+, C6 H4 Br O3 S 1-'
_chemical_formula_sum 'C21 H20 Br N O5 S'
_chemical_formula_weight 478.35
_chemical_melting_point 515.5(5)
_chemical_name_common '4(4'-Hydroxy-3'-methoxystyryl)-1-methylpyridinium 4-bromobenzenesulfonate'
_chemical_name_systematic
;
4(4'-Hydroxy-3'-methoxystyryl)-1-methylpyridinium 4-bromobenzenesulfonate
;
_space_group_IT_number 2
_symmetry_cell_setting triclinic
_symmetry_space_group_name_Hall '-P 1'
_symmetry_space_group_name_H-M 'P -1'
_atom_sites_solution_hydrogens geom
_atom_sites_solution_primary direct
_atom_sites_solution_secondary difmap
_audit_creation_method SHELXL-97
_cell_angle_alpha 109.710(10)
_cell_angle_beta 94.1380(10)
_cell_angle_gamma 98.4580(10)
_cell_formula_units_Z 2
_cell_length_a 9.9319(7)
_cell_length_b 10.3666(8)
_cell_length_c 10.5606(8)
_cell_measurement_reflns_used 4970
_cell_measurement_temperature 293(2)
_cell_measurement_theta_max 28.28
_cell_measurement_theta_min 2.07
_cell_volume 1003.79(15)
_computing_cell_refinement 'SAINT (Siemens, 1996)'
_computing_data_collection 'SMART (Siemens, 1996)'
_computing_data_reduction SAINT
_computing_molecular_graphics SHELXTL
_computing_publication_material
;
SHELXTL and PLATON (Spek, 2003)
;
_computing_structure_refinement SHELXTL
_computing_structure_solution 'SHELXTL (Sheldrick, 1997)'
_diffrn_ambient_temperature 293(2)
_diffrn_detector_area_resol_mean 8.33
_diffrn_measured_fraction_theta_full 0.928
_diffrn_measured_fraction_theta_max 0.828
_diffrn_measurement_device_type
;
Siemens SMART CCD area-detector diffractometer
;
_diffrn_measurement_method '\w scan'
_diffrn_radiation_monochromator graphite
_diffrn_radiation_source 'fine-focus sealed tube'
_diffrn_radiation_type MoK\a
_diffrn_radiation_wavelength 0.71073
_diffrn_reflns_av_R_equivalents 0.0148
_diffrn_reflns_av_sigmaI/netI 0.0274
_diffrn_reflns_limit_h_max 13
_diffrn_reflns_limit_h_min -12
_diffrn_reflns_limit_k_max 13
_diffrn_reflns_limit_k_min -12
_diffrn_reflns_limit_l_max 13
_diffrn_reflns_limit_l_min -14
_diffrn_reflns_number 6754
_diffrn_reflns_theta_full 25.00
_diffrn_reflns_theta_max 28.28
_diffrn_reflns_theta_min 2.07
_diffrn_standards_decay_% 0
_diffrn_standards_number 0
_exptl_absorpt_coefficient_mu 2.185
_exptl_absorpt_correction_T_max 0.638
_exptl_absorpt_correction_T_min 0.543
_exptl_absorpt_correction_type multi-scan
_exptl_absorpt_process_details '(SADABS; Sheldrick, 1996)'
_exptl_crystal_colour 'pale yellow'
_exptl_crystal_density_diffrn 1.583
_exptl_crystal_density_method 'not measured'
_exptl_crystal_description Plate
_exptl_crystal_F_000 488
_exptl_crystal_size_max 0.468
_exptl_crystal_size_mid 0.237
_exptl_crystal_size_min 0.206
_refine_diff_density_max 0.696
_refine_diff_density_min -0.421
_refine_ls_extinction_method none
_refine_ls_goodness_of_fit_ref 1.040
_refine_ls_hydrogen_treatment constr
_refine_ls_matrix_type full
_refine_ls_number_parameters 264
_refine_ls_number_reflns 4118
_refine_ls_number_restraints 12
_refine_ls_restrained_S_all 1.088
_refine_ls_R_factor_all 0.0404
_refine_ls_R_factor_gt 0.0346
_refine_ls_shift/su_max 0.002
_refine_ls_shift/su_mean <0.001
_refine_ls_structure_factor_coef Fsqd
_refine_ls_weighting_details 'calc w = 1/[\s^2^(Fo^2^)+(0.0453P)^2^+0.5840P] where P = (Fo^2^+2Fc^2^)/3'
_refine_ls_weighting_scheme calc
_refine_ls_wR_factor_gt 0.0886
_refine_ls_wR_factor_ref 0.0919
_reflns_number_gt 3596
_reflns_number_total 4970
_reflns_threshold_expression 'I > 2\s(I)'
_cod_data_source_file ci6556.cif
_cod_data_source_block I
_cod_depositor_comments
;
The following automatic conversions were performed:
'_symmetry_cell_setting' value 'Triclinic' changed to 'triclinic'
according to '/home/saulius/struct/CIF-dictionaries/cif_core.dic'
dictionary named 'cif_core.dic' version 2.4.1 from 2010-06-29.

Automatic conversion script
Id: cif_fix_enum 1527 2010-12-29 10:47:43Z saulius 

The following automatic conversions were performed:

'_chemical_melting_point' value '515-516 K' was changed to '515.5(5)'
- the average value was taken and precision was estimated.

Automatic conversion script
Id: cif_fix_values 1646 2011-03-28 12:23:43Z adriana 

The following automatic conversions were performed:

'_chemical_melting_point' value '515-516 K' was changed to '515.5(5)'
- the average value was taken and precision was
estimated.

'_symmetry_cell_setting' value 'Triclinic' changed to
'triclinic' according to
/home/saulius/struct/CIF-dictionaries/cif_core.dic dictionary named
'cif_core.dic' version 2.4.1 from 2010-06-29.

Automatic conversion script
Id: cif_fix_values 1715 2011-07-08 13:25:40Z adriana 
;
_cod_database_code 2205666
_cod_database_fobs_code 2205666

loop_
_symmetry_equiv_pos_as_xyz
'x, y, z'
'-x, -y, -z'

loop_
_atom_site_label
_atom_site_fract_x
_atom_site_fract_y
_atom_site_fract_z
_atom_site_U_iso_or_equiv
_atom_site_adp_type
_atom_site_calc_flag
_atom_site_refinement_flags
_atom_site_occupancy
_atom_site_type_symbol
Br1 1.01679(3) 0.42000(3) 0.29816(3) 0.04784(11) Uani d . 1 Br
S1 0.38479(6) 0.48268(7) 0.24218(7) 0.04138(16) Uani d . 1 S
O1 0.3131(2) 0.3946(2) 0.3039(2) 0.0563(5) Uani d . 1 O
O2 0.3413(2) 0.4401(4) 0.1008(3) 0.1080(12) Uani d U 1 O
O3 0.3872(3) 0.6267(2) 0.3204(4) 0.1027(11) Uani d U 1 O
O4 -0.2573(2) 0.1677(2) 0.6065(2) 0.0543(5) Uani d . 1 O
H4 -0.2896 0.2374 0.6431 0.081 Uiso calc R 1 H
O5 -0.1747(2) -0.0686(2) 0.53882(19) 0.0554(6) Uani d . 1 O
N1 0.5043(2) -0.0693(2) 1.2192(2) 0.0420(5) Uani d . 1 N
C1 0.5595(2) 0.4651(2) 0.2588(2) 0.0325(5) Uani d . 1 C
C2 0.6454(3) 0.5013(3) 0.1733(2) 0.0363(5) Uani d . 1 C
H2 0.6113 0.5343 0.1081 0.044 Uiso calc R 1 H
C3 0.7818(3) 0.4881(3) 0.1857(2) 0.0367(5) Uani d . 1 C
H3 0.8401 0.5118 0.1288 0.044 Uiso calc R 1 H
C4 0.8304(2) 0.4393(2) 0.2835(2) 0.0346(5) Uani d . 1 C
C5 0.7464(3) 0.4037(3) 0.3691(2) 0.0380(5) Uani d . 1 C
H5 0.7808 0.3709 0.4343 0.046 Uiso calc R 1 H
C6 0.6098(3) 0.4173(3) 0.3567(2) 0.0364(5) Uani d . 1 C
H6 0.5519 0.3941 0.4142 0.044 Uiso calc R 1 H
C7 -0.0017(3) 0.2406(3) 0.9005(3) 0.0431(6) Uani d . 1 C
H7 0.0353 0.3125 0.9815 0.052 Uiso calc R 1 H
C8 -0.1033(3) 0.2606(3) 0.8159(3) 0.0425(6) Uani d . 1 C
H8 -0.1347 0.3448 0.8409 0.051 Uiso calc R 1 H
C9 -0.1580(3) 0.1562(3) 0.6949(2) 0.0382(5) Uani d . 1 C
C10 -0.1112(3) 0.0283(3) 0.6590(2) 0.0385(5) Uani d . 1 C
C11 -0.0117(3) 0.0093(3) 0.7443(2) 0.0399(6) Uani d . 1 C
H11 0.0183 -0.0755 0.7205 0.048 Uiso calc R 1 H
C12 0.0457(3) 0.1163(3) 0.8672(2) 0.0384(5) Uani d . 1 C
C13 0.1499(3) 0.0995(3) 0.9614(3) 0.0414(6) Uani d . 1 C
H13 0.1799 0.1751 1.0414 0.050 Uiso calc R 1 H
C14 0.2066(3) -0.0117(3) 0.9456(3) 0.0423(6) Uani d . 1 C
H14 0.1781 -0.0871 0.8652 0.051 Uiso calc R 1 H
C15 0.3093(3) -0.0270(3) 1.0424(2) 0.0379(5) Uani d . 1 C
C16 0.3678(3) -0.1454(3) 1.0073(3) 0.0458(6) Uani d . 1 C
H16 0.3413 -0.2133 0.9216 0.055 Uiso calc R 1 H
C17 0.4634(3) -0.1650(3) 1.0950(3) 0.0486(7) Uani d . 1 C
H17 0.5006 -0.2458 1.0683 0.058 Uiso calc R 1 H
C18 0.4510(3) 0.0476(3) 1.2568(3) 0.0461(6) Uani d . 1 C
H18 0.4803 0.1142 1.3427 0.055 Uiso calc R 1 H
C19 0.3550(3) 0.0713(3) 1.1725(3) 0.0448(6) Uani d . 1 C
H19 0.3197 0.1531 1.2015 0.054 Uiso calc R 1 H
C20 0.6072(3) -0.0936(4) 1.3124(3) 0.0588(8) Uani d . 1 C
H20A 0.6805 -0.1276 1.2642 0.088 Uiso calc R 1 H
H20B 0.5648 -0.1612 1.3479 0.088 Uiso calc R 1 H
H20C 0.6432 -0.0078 1.3858 0.088 Uiso calc R 1 H
C21 -0.1394(4) -0.2034(3) 0.5003(3) 0.0662(10) Uani d . 1 C
H21D -0.1928 -0.2623 0.4156 0.099 Uiso calc R 1 H
H21A -0.1580 -0.2428 0.5688 0.099 Uiso calc R 1 H
H21B -0.0435 -0.1962 0.4904 0.099 Uiso calc R 1 H

loop_
_atom_site_aniso_label
_atom_site_aniso_U_11
_atom_site_aniso_U_22
_atom_site_aniso_U_33
_atom_site_aniso_U_12
_atom_site_aniso_U_13
_atom_site_aniso_U_23
Br1 0.02899(15) 0.0620(2) 0.05246(17) 0.01567(13) 0.00234(11) 0.01766(13)
S1 0.0273(3) 0.0484(4) 0.0513(4) 0.0117(3) 0.0001(3) 0.0204(3)
O1 0.0336(10) 0.0673(14) 0.0798(14) 0.0180(10) 0.0168(10) 0.0355(11)
O2 0.0406(13) 0.229(4) 0.0666(15) 0.0135(18) -0.0052(11) 0.074(2)
O3 0.0467(14) 0.0444(13) 0.209(3) 0.0228(12) 0.0075(17) 0.0312(17)
O4 0.0581(13) 0.0480(11) 0.0535(11) 0.0277(10) -0.0119(9) 0.0101(9)
O5 0.0710(14) 0.0412(10) 0.0457(10) 0.0252(10) -0.0186(9) 0.0037(8)
N1 0.0386(12) 0.0427(12) 0.0442(11) 0.0024(10) -0.0100(9) 0.0199(9)
C1 0.0279(12) 0.0330(12) 0.0332(11) 0.0093(10) -0.0003(9) 0.0066(9)
C2 0.0371(13) 0.0365(13) 0.0374(12) 0.0110(11) 0.0019(10) 0.0144(10)
C3 0.0329(13) 0.0377(13) 0.0387(12) 0.0046(11) 0.0066(10) 0.0128(10)
C4 0.0255(11) 0.0345(12) 0.0380(12) 0.0081(10) -0.0012(9) 0.0053(9)
C5 0.0361(13) 0.0463(14) 0.0330(11) 0.0144(12) -0.0006(9) 0.0139(10)
C6 0.0320(12) 0.0438(14) 0.0338(11) 0.0083(11) 0.0049(9) 0.0134(10)
C7 0.0494(16) 0.0373(13) 0.0388(12) 0.0067(12) -0.0036(11) 0.0109(10)
C8 0.0489(16) 0.0345(13) 0.0452(13) 0.0145(12) 0.0028(11) 0.0134(10)
C9 0.0381(14) 0.0385(13) 0.0415(12) 0.0132(11) 0.0008(10) 0.0171(10)
C10 0.0413(14) 0.0362(13) 0.0363(12) 0.0116(11) -0.0014(10) 0.0099(10)
C11 0.0420(14) 0.0383(13) 0.0426(13) 0.0153(12) 0.0008(11) 0.0162(10)
C12 0.0354(13) 0.0422(14) 0.0393(12) 0.0057(12) -0.0013(10) 0.0185(10)
C13 0.0416(15) 0.0415(14) 0.0402(12) 0.0058(12) -0.0031(11) 0.0158(11)
C14 0.0427(15) 0.0405(14) 0.0409(13) 0.0054(12) -0.0048(11) 0.0140(11)
C15 0.0353(13) 0.0381(13) 0.0418(13) 0.0024(11) -0.0009(10) 0.0190(10)
C16 0.0484(16) 0.0381(14) 0.0440(14) 0.0068(13) -0.0126(11) 0.0097(11)
C17 0.0502(17) 0.0387(14) 0.0527(15) 0.0113(13) -0.0102(12) 0.0129(12)
C18 0.0516(17) 0.0438(15) 0.0368(13) 0.0028(13) -0.0028(11) 0.0104(11)
C19 0.0504(16) 0.0396(14) 0.0454(14) 0.0124(13) 0.0029(12) 0.0151(11)
C20 0.0508(18) 0.071(2) 0.0573(17) 0.0086(16) -0.0162(14) 0.0319(15)
C21 0.094(3) 0.0423(16) 0.0521(17) 0.0308(17) -0.0162(16) 0.0017(13)

loop_
_atom_type_symbol
_atom_type_description
_atom_type_scat_dispersion_real
_atom_type_scat_dispersion_imag
_atom_type_scat_source
C C 0.0033 0.0016 'International Tables Vol C Tables 4.2.6.8 and 6.1.1.4'
H H 0.0000 0.0000 'International Tables Vol C Tables 4.2.6.8 and 6.1.1.4'
N N 0.0061 0.0033 'International Tables Vol C Tables 4.2.6.8 and 6.1.1.4'
O O 0.0106 0.0060 'International Tables Vol C Tables 4.2.6.8 and 6.1.1.4'
S S 0.1246 0.1234 'International Tables Vol C Tables 4.2.6.8 and 6.1.1.4'
Br Br -0.2901 2.4595 'International Tables Vol C Tables 4.2.6.8 and 6.1.1.4'

loop_
_geom_angle_atom_site_label_1
_geom_angle_atom_site_label_2
_geom_angle_atom_site_label_3
_geom_angle
O2 S1 O1 112.76(17)
O2 S1 O3 116.3(2)
O1 S1 O3 110.35(18)
O2 S1 C1 106.19(14)
O1 S1 C1 106.50(12)
O3 S1 C1 103.78(13)
C9 O4 H4 109.5
C10 O5 C21 117.6(2)
C17 N1 C18 119.3(2)
C17 N1 C20 119.7(2)
C18 N1 C20 121.0(2)
C6 C1 C2 120.4(2)
C6 C1 S1 120.25(19)
C2 C1 S1 119.32(18)
C3 C2 C1 119.7(2)
C3 C2 H2 120.2
C1 C2 H2 120.2
C4 C3 C2 119.2(2)
C4 C3 H3 120.4
C2 C3 H3 120.4
C5 C4 C3 121.6(2)
C5 C4 Br1 119.60(18)
C3 C4 Br1 118.79(19)
C4 C5 C6 119.1(2)
C4 C5 H5 120.5
C6 C5 H5 120.5
C1 C6 C5 120.0(2)
C1 C6 H6 120.0
C5 C6 H6 120.0
C12 C7 C8 121.3(2)
C12 C7 H7 119.4
C8 C7 H7 119.4
C9 C8 C7 120.2(2)
C9 C8 H8 119.9
C7 C8 H8 119.9
O4 C9 C8 123.8(2)
O4 C9 C10 116.8(2)
C8 C9 C10 119.4(2)
O5 C10 C11 125.7(2)
O5 C10 C9 114.4(2)
C11 C10 C9 119.8(2)
C10 C11 C12 121.0(2)
C10 C11 H11 119.5
C12 C11 H11 119.5
C7 C12 C11 118.3(2)
C7 C12 C13 119.0(2)
C11 C12 C13 122.6(2)
C14 C13 C12 127.0(2)
C14 C13 H13 116.5
C12 C13 H13 116.5
C13 C14 C15 126.1(2)
C13 C14 H14 117.0
C15 C14 H14 117.0
C16 C15 C19 116.0(2)
C16 C15 C14 119.6(2)
C19 C15 C14 124.4(2)
C17 C16 C15 121.7(2)
C17 C16 H16 119.2
C15 C16 H16 119.2
N1 C17 C16 120.9(3)
N1 C17 H17 119.6
C16 C17 H17 119.6
N1 C18 C19 121.8(2)
N1 C18 H18 119.1
C19 C18 H18 119.1
C18 C19 C15 120.3(2)
C18 C19 H19 119.8
C15 C19 H19 119.8
N1 C20 H20A 109.5
N1 C20 H20B 109.5
H20A C20 H20B 109.5
N1 C20 H20C 109.5
H20A C20 H20C 109.5
H20B C20 H20C 109.5
O5 C21 H21D 109.5
O5 C21 H21A 109.5
H21D C21 H21A 109.5
O5 C21 H21B 109.5
H21D C21 H21B 109.5
H21A C21 H21B 109.5

loop_
_geom_bond_atom_site_label_1
_geom_bond_atom_site_label_2
_geom_bond_distance
_geom_bond_publ_flag
Br1 C4 1.892(2) yes
S1 O2 1.420(3) yes
S1 O1 1.429(2) yes
S1 O3 1.438(3) yes
S1 C1 1.774(2) yes
O4 C9 1.354(3) yes
O4 H4 0.82 ?
O5 C10 1.363(3) yes
O5 C21 1.422(3) yes
N1 C17 1.341(3) yes
N1 C18 1.343(4) yes
N1 C20 1.474(3) yes
C1 C6 1.382(3) ?
C1 C2 1.388(3) ?
C2 C3 1.382(3) ?
C2 H2 0.93 ?
C3 C4 1.382(3) ?
C3 H3 0.93 ?
C4 C5 1.375(4) ?
C5 C6 1.386(3) ?
C5 H5 0.93 ?
C6 H6 0.93 ?
C7 C12 1.380(4) ?
C7 C8 1.384(4) ?
C7 H7 0.93 ?
C8 C9 1.376(4) ?
C8 H8 0.93 ?
C9 C10 1.410(3) ?
C10 C11 1.368(3) ?
C11 C12 1.406(4) ?
C11 H11 0.93 ?
C12 C13 1.453(3) ?
C13 C14 1.322(4) yes
C13 H13 0.93 ?
C14 C15 1.455(3) ?
C14 H14 0.93 ?
C15 C16 1.385(4) ?
C15 C19 1.400(4) ?
C16 C17 1.362(4) ?
C16 H16 0.93 ?
C17 H17 0.93 ?
C18 C19 1.361(4) ?
C18 H18 0.93 ?
C19 H19 0.93 ?
C20 H20A 0.96 ?
C20 H20B 0.96 ?
C20 H20C 0.96 ?
C21 H21D 0.96 ?
C21 H21A 0.96 ?
C21 H21B 0.96 ?

loop_
_geom_hbond_atom_site_label_D
_geom_hbond_atom_site_label_H
_geom_hbond_atom_site_label_A
_geom_hbond_site_symmetry_A
_geom_hbond_distance_DH
_geom_hbond_distance_HA
_geom_hbond_distance_DA
_geom_hbond_angle_DHA
_geom_hbond_publ_flag
O4 H4 O3 2_566 0.82 1.78 2.578(4) 165 yes
C2 H2 O2 2_665 0.93 2.38 3.160(4) 141 yes
C6 H6 O1 1_555 0.93 2.57 2.919(4) 103 yes
C19 H19 O1 1_556 0.93 2.38 3.269(4) 160 yes
C20 H20B O3 1_546 0.96 2.53 3.394(5) 150 yes
C20 H20C O4 1_656 0.96 2.45 3.383(4) 164 yes
C16 H16 Cg1 2_656 0.93 2.58 3.465(3) 160 yes
C21 H21D Cg1 1_445 0.96 2.84 3.627(3) 140 yes

loop_
_geom_torsion_atom_site_label_1
_geom_torsion_atom_site_label_2
_geom_torsion_atom_site_label_3
_geom_torsion_atom_site_label_4
_geom_torsion
_geom_torsion_publ_flag
O2 S1 C1 C6 -141.4(2) ?
O1 S1 C1 C6 -21.0(2) ?
O3 S1 C1 C6 95.5(3) ?
O2 S1 C1 C2 39.2(3) ?
O1 S1 C1 C2 159.6(2) ?
O3 S1 C1 C2 -83.9(3) ?
C6 C1 C2 C3 0.6(4) ?
S1 C1 C2 C3 179.93(18) ?
C1 C2 C3 C4 -0.2(4) ?
C2 C3 C4 C5 0.0(4) ?
C2 C3 C4 Br1 179.37(18) ?
C3 C4 C5 C6 -0.1(4) ?
Br1 C4 C5 C6 -179.49(18) ?
C2 C1 C6 C5 -0.7(4) ?
S1 C1 C6 C5 179.96(19) ?
C4 C5 C6 C1 0.4(4) ?
C12 C7 C8 C9 -0.9(4) ?
C7 C8 C9 O4 -179.8(3) ?
C7 C8 C9 C10 1.0(4) ?
C21 O5 C10 C11 2.8(4) ?
C21 O5 C10 C9 -175.9(3) ?
O4 C9 C10 O5 -0.8(4) ?
C8 C9 C10 O5 178.5(3) ?
O4 C9 C10 C11 -179.5(2) ?
C8 C9 C10 C11 -0.3(4) ?
O5 C10 C11 C12 -179.1(3) ?
C9 C10 C11 C12 -0.5(4) ?
C8 C7 C12 C11 0.1(4) ?
C8 C7 C12 C13 -178.4(3) ?
C10 C11 C12 C7 0.6(4) ?
C10 C11 C12 C13 179.0(3) ?
C7 C12 C13 C14 -179.9(3) ?
C11 C12 C13 C14 1.8(5) yes
C12 C13 C14 C15 -178.9(3) yes
C13 C14 C15 C16 -174.7(3) yes
C13 C14 C15 C19 5.5(5) yes
C19 C15 C16 C17 0.6(4) ?
C14 C15 C16 C17 -179.3(3) ?
C18 N1 C17 C16 -0.5(5) ?
C20 N1 C17 C16 179.6(3) ?
C15 C16 C17 N1 -0.1(5) ?
C17 N1 C18 C19 0.7(4) ?
C20 N1 C18 C19 -179.4(3) ?
N1 C18 C19 C15 -0.2(5) ?
C16 C15 C19 C18 -0.4(4) ?
C14 C15 C19 C18 179.5(3) ?

loop_
_cod_related_entry_id
_cod_related_entry_database
_cod_related_entry_code
1 ChemSpider 21129641
